data_4063052
_journal_name_full Organometallics
_journal_paper_doi 10.1021/om049857l
_journal_year 2004
_chemical_formula_sum 'C29 H41 Cl Mn N2'
_chemical_formula_weight 508.03
_space_group_IT_number 15
_symmetry_cell_setting monoclinic
_symmetry_space_group_name_Hall '-C 2yc'
_symmetry_space_group_name_H-M 'C 1 2/c 1'
_cell_angle_alpha 90.00
_cell_angle_beta 90.884(12)
_cell_angle_gamma 90.00
_cell_formula_units_Z 8
_cell_length_a 22.921(5)
_cell_length_b 14.8779(15)
_cell_length_c 16.291(2)
_cell_measurement_temperature 200(2)
_cell_volume 5555.1(15)
_diffrn_ambient_temperature 200(2)
_exptl_crystal_density_diffrn 1.215
_cod_original_sg_symbol_H-M 'C 2/c'
_cod_database_code 4063052

loop_
_symmetry_equiv_pos_as_xyz
'x, y, z'
'-x, y, -z+1/2'
'x+1/2, y+1/2, z'
'-x+1/2, y+1/2, -z+1/2'
'-x, -y, -z'
'x, -y, z-1/2'
'-x+1/2, -y+1/2, -z'
'x+1/2, -y+1/2, z-1/2'

loop_
_atom_site_label
_atom_site_type_symbol
_atom_site_fract_x
_atom_site_fract_y
_atom_site_fract_z
_atom_site_U_iso_or_equiv
_atom_site_adp_type
_atom_site_occupancy
_atom_site_symmetry_multiplicity
_atom_site_calc_flag
_atom_site_refinement_flags
_atom_site_disorder_assembly
_atom_site_disorder_group
Mn1 Mn 0.303502(7) 0.177151(11) -0.002290(10) 0.02670(4) Uani 1 1 d . . .
Cl1 Cl 0.22876(2) 0.21025(3) 0.08935(3) 0.08126(16) Uani 1 1 d . . .
N1 N 0.30852(4) 0.04546(6) -0.04500(6) 0.0265(2) Uani 1 1 d . . .
N2 N 0.38910(4) 0.17550(6) 0.04230(5) 0.0258(2) Uani 1 1 d . . .
C1 C 0.34790(5) -0.01129(7) -0.01379(7) 0.0287(3) Uani 1 1 d . . .
C2 C 0.39440(5) 0.01314(7) 0.03763(7) 0.0297(3) Uani 1 1 d . . .
H2A H 0.4144 -0.0358 0.0628 0.036 Uiso 1 1 calc R . .
C3 C 0.41641(5) 0.09807(7) 0.05826(7) 0.0275(3) Uani 1 1 d . . .
C4 C 0.34467(6) -0.11050(8) -0.03444(8) 0.0399(4) Uani 1 1 d . . .
H4A H 0.3326 -0.1179 -0.0920 0.060 Uiso 1 1 calc R . .
H4B H 0.3162 -0.1398 0.0009 0.060 Uiso 1 1 calc R . .
H4C H 0.3831 -0.1380 -0.0256 0.060 Uiso 1 1 calc R . .
C5 C 0.47584(5) 0.09798(8) 0.09985(8) 0.0382(4) Uani 1 1 d . . .
H5A H 0.4744 0.1336 0.1504 0.057 Uiso 1 1 calc R . .
H5B H 0.5046 0.1242 0.0629 0.057 Uiso 1 1 calc R . .
H5C H 0.4871 0.0361 0.1132 0.057 Uiso 1 1 calc R . .
C11 C 0.27055(5) 0.01226(7) -0.10879(7) 0.0300(3) Uani 1 1 d . . .
C12 C 0.21917(5) -0.03518(8) -0.08923(8) 0.0358(3) Uani 1 1 d . . .
C13 C 0.18636(6) -0.07120(10) -0.15321(9) 0.0480(4) Uani 1 1 d . . .
H13A H 0.1515 -0.1029 -0.1416 0.058 Uiso 1 1 calc R . .
C14 C 0.20330(7) -0.06187(10) -0.23293(10) 0.0583(5) Uani 1 1 d . . .
H14A H 0.1810 -0.0895 -0.2756 0.070 Uiso 1 1 calc R . .
C15 C 0.25224(7) -0.01300(10) -0.25221(9) 0.0515(4) Uani 1 1 d . . .
H15A H 0.2628 -0.0059 -0.3080 0.062 Uiso 1 1 calc R . .
C16 C 0.28635(6) 0.02601(9) -0.19051(8) 0.0389(3) Uani 1 1 d . . .
C121 C 0.19971(5) -0.04773(9) -0.00187(8) 0.0398(4) Uani 1 1 d . . .
H12A H 0.2328 -0.0293 0.0352 0.048 Uiso 1 1 calc R . .
C122 C 0.14814(7) 0.01164(11) 0.01732(10) 0.0587(5) Uani 1 1 d . . .
H12B H 0.1374 0.0034 0.0748 0.088 Uiso 1 1 calc R . .
H12C H 0.1150 -0.0046 -0.0184 0.088 Uiso 1 1 calc R . .
H12D H 0.1586 0.0747 0.0080 0.088 Uiso 1 1 calc R . .
C123 C 0.18415(8) -0.14525(10) 0.01887(11) 0.0697(6) Uani 1 1 d . . .
H12E H 0.1785 -0.1509 0.0782 0.104 Uiso 1 1 calc R . .
H12F H 0.2159 -0.1850 0.0021 0.104 Uiso 1 1 calc R . .
H12G H 0.1481 -0.1622 -0.0103 0.104 Uiso 1 1 calc R . .
C161 C 0.33959(6) 0.08163(9) -0.21203(8) 0.0429(4) Uani 1 1 d . . .
H16A H 0.3477 0.1227 -0.1646 0.051 Uiso 1 1 calc R . .
C162 C 0.39311(7) 0.02174(12) -0.22172(10) 0.0655(5) Uani 1 1 d . . .
H16B H 0.4269 0.0589 -0.2355 0.098 Uiso 1 1 calc R . .
H16C H 0.3858 -0.0219 -0.2658 0.098 Uiso 1 1 calc R . .
H16D H 0.4010 -0.0103 -0.1702 0.098 Uiso 1 1 calc R . .
C163 C 0.33140(7) 0.14025(11) -0.28777(10) 0.0644(5) Uani 1 1 d . . .
H16E H 0.3655 0.1793 -0.2938 0.097 Uiso 1 1 calc R . .
H16F H 0.2963 0.1772 -0.2818 0.097 Uiso 1 1 calc R . .
H16G H 0.3271 0.1020 -0.3365 0.097 Uiso 1 1 calc R . .
C21 C 0.42081(4) 0.25697(7) 0.05912(7) 0.0271(3) Uani 1 1 d . . .
C22 C 0.45573(5) 0.29389(8) -0.00235(8) 0.0354(3) Uani 1 1 d . . .
C23 C 0.48839(6) 0.37035(9) 0.01635(8) 0.0427(4) Uani 1 1 d . . .
H23A H 0.5126 0.3958 -0.0243 0.051 Uiso 1 1 calc R . .
C24 C 0.48623(6) 0.40950(8) 0.09237(9) 0.0469(4) Uani 1 1 d . . .
H24A H 0.5096 0.4607 0.1045 0.056 Uiso 1 1 calc R . .
C25 C 0.45018(6) 0.37447(8) 0.15095(8) 0.0409(4) Uani 1 1 d . . .
H25A H 0.4477 0.4037 0.2026 0.049 Uiso 1 1 calc R . .
C26 C 0.41713(5) 0.29697(7) 0.13645(7) 0.0293(3) Uani 1 1 d . . .
C221 C 0.45801(6) 0.25282(9) -0.08762(8) 0.0462(4) Uani 1 1 d . . .
H22A H 0.4315 0.1994 -0.0880 0.055 Uiso 1 1 calc R . .
C222 C 0.51800(9) 0.21970(17) -0.10822(12) 0.1213(8) Uani 1 1 d . . .
H22B H 0.5295 0.1719 -0.0698 0.182 Uiso 1 1 calc R . .
H22C H 0.5459 0.2695 -0.1039 0.182 Uiso 1 1 calc R . .
H22D H 0.5177 0.1961 -0.1644 0.182 Uiso 1 1 calc R . .
C223 C 0.43616(10) 0.31540(14) -0.15256(10) 0.0920(7) Uani 1 1 d . . .
H22E H 0.4387 0.2862 -0.2063 0.138 Uiso 1 1 calc R . .
H22F H 0.4600 0.3701 -0.1522 0.138 Uiso 1 1 calc R . .
H22G H 0.3955 0.3311 -0.1419 0.138 Uiso 1 1 calc R . .
C261 C 0.38004(5) 0.25946(8) 0.20383(7) 0.0367(3) Uani 1 1 d . . .
H26A H 0.3627 0.2019 0.1832 0.044 Uiso 1 1 calc R . .
C262 C 0.33039(7) 0.32110(13) 0.22442(11) 0.0713(6) Uani 1 1 d . . .
H26B H 0.3055 0.2922 0.2650 0.107 Uiso 1 1 calc R . .
H26C H 0.3074 0.3339 0.1746 0.107 Uiso 1 1 calc R . .
H26D H 0.3459 0.3774 0.2471 0.107 Uiso 1 1 calc R . .
C263 C 0.41464(7) 0.23792(12) 0.28134(9) 0.0620(5) Uani 1 1 d . . .
H26E H 0.3886 0.2124 0.3224 0.093 Uiso 1 1 calc R . .
H26F H 0.4324 0.2931 0.3030 0.093 Uiso 1 1 calc R . .
H26G H 0.4453 0.1944 0.2688 0.093 Uiso 1 1 calc R . .

loop_
_atom_site_aniso_label
_atom_site_aniso_U_11
_atom_site_aniso_U_22
_atom_site_aniso_U_33
_atom_site_aniso_U_23
_atom_site_aniso_U_13
_atom_site_aniso_U_12
Mn1 0.02370(7) 0.02430(7) 0.03209(8) -0.00180(7) -0.00005(7) 0.00310(7)
Cl1 0.0695(2) 0.0712(2) 0.1031(3) 0.0007(3) -0.0008(3) 0.0202(2)
N1 0.0256(4) 0.0245(4) 0.0294(5) -0.0027(4) 0.0021(4) 0.0002(4)
N2 0.0240(4) 0.0248(4) 0.0285(4) 0.0007(4) 0.0006(4) 0.0011(4)
C1 0.0305(5) 0.0259(5) 0.0299(5) -0.0014(5) 0.0069(5) 0.0041(4)
C2 0.0312(5) 0.0240(5) 0.0339(6) 0.0026(5) -0.0014(5) 0.0074(4)
C3 0.0231(5) 0.0331(5) 0.0264(5) 0.0024(5) 0.0015(4) 0.0022(4)
C4 0.0468(7) 0.0278(6) 0.0450(7) -0.0065(5) -0.0022(6) 0.0060(5)
C5 0.0290(6) 0.0354(6) 0.0500(7) 0.0029(6) -0.0060(5) 0.0034(5)
C11 0.0323(5) 0.0272(5) 0.0305(5) -0.0037(5) -0.0014(5) 0.0043(5)
C12 0.0338(6) 0.0280(5) 0.0455(7) -0.0010(5) -0.0033(5) 0.0002(5)
C13 0.0419(7) 0.0470(7) 0.0547(8) -0.0067(6) -0.0091(6) -0.0072(6)
C14 0.0594(8) 0.0560(8) 0.0588(8) -0.0205(7) -0.0199(7) -0.0064(7)
C15 0.0630(8) 0.0577(8) 0.0336(6) -0.0118(6) -0.0045(6) 0.0037(7)
C16 0.0412(6) 0.0403(6) 0.0351(6) -0.0053(5) 0.0010(5) 0.0041(6)
C121 0.0349(6) 0.0386(6) 0.0458(7) 0.0055(6) 0.0008(5) -0.0056(5)
C122 0.0532(8) 0.0587(9) 0.0644(9) 0.0028(8) 0.0110(7) 0.0092(7)
C123 0.0778(10) 0.0461(8) 0.0856(11) 0.0211(8) 0.0192(9) -0.0042(8)
C161 0.0456(7) 0.0502(7) 0.0331(6) -0.0038(6) 0.0088(6) -0.0002(6)
C162 0.0497(8) 0.0828(11) 0.0643(9) 0.0190(9) 0.0117(7) 0.0122(8)
C163 0.0570(8) 0.0728(10) 0.0640(9) 0.0229(8) 0.0230(7) 0.0136(8)
C21 0.0202(5) 0.0248(5) 0.0361(6) 0.0040(5) -0.0027(4) 0.0007(4)
C22 0.0295(5) 0.0339(6) 0.0428(7) 0.0077(5) 0.0004(5) 0.0002(5)
C23 0.0365(6) 0.0413(6) 0.0503(7) 0.0148(6) 0.0000(6) -0.0073(5)
C24 0.0476(7) 0.0293(6) 0.0632(8) 0.0105(6) -0.0176(6) -0.0121(5)
C25 0.0506(7) 0.0320(6) 0.0396(6) 0.0005(5) -0.0115(6) -0.0025(6)
C26 0.0291(5) 0.0284(5) 0.0303(6) 0.0028(5) -0.0055(5) 0.0035(4)
C221 0.0509(7) 0.0465(7) 0.0418(7) -0.0012(6) 0.0172(6) -0.0075(6)
C222 0.1299(13) 0.1707(16) 0.0635(11) -0.0041(12) 0.0079(11) 0.1078(10)
C223 0.1220(13) 0.1097(13) 0.0436(9) -0.0117(9) -0.0186(9) 0.0635(10)
C261 0.0366(6) 0.0384(6) 0.0353(6) -0.0042(5) 0.0018(5) -0.0007(5)
C262 0.0575(9) 0.0906(12) 0.0661(10) 0.0043(9) 0.0126(8) 0.0226(9)
C263 0.0582(9) 0.0831(10) 0.0446(8) 0.0238(8) -0.0019(7) -0.0077(8)

loop_
_geom_bond_atom_site_label_1
_geom_bond_atom_site_label_2
_geom_bond_distance
_geom_bond_site_symmetry_2
_geom_bond_publ_flag
Mn1 N2 2.0819(10) . ?
Mn1 N1 2.0830(9) . ?
Mn1 Cl1 2.3093(6) 7 ?
Mn1 Cl1 2.3422(7) . ?
Cl1 Mn1 2.3093(6) 7 ?
N1 C1 1.3310(14) . ?
N1 C11 1.4332(14) . ?
N2 C3 1.3346(14) . ?
N2 C21 1.4376(14) . ?
C1 C2 1.3938(16) . ?
C1 C4 1.5154(16) . ?
C2 C3 1.3995(16) . ?
C3 C5 1.5121(16) . ?
C11 C16 1.4001(17) . ?
C11 C12 1.4137(16) . ?
C12 C13 1.3838(19) . ?
C12 C121 1.5096(18) . ?
C13 C14 1.368(2) . ?
C14 C15 1.377(2) . ?
C15 C16 1.3907(19) . ?
C16 C161 1.5199(18) . ?
C121 C122 1.512(2) . ?
C121 C123 1.533(2) . ?
C161 C163 1.520(2) . ?
C161 C162 1.526(2) . ?
C21 C26 1.3970(16) . ?
C21 C22 1.4035(16) . ?
C22 C23 1.3929(18) . ?
C22 C221 1.5193(18) . ?
C23 C24 1.370(2) . ?
C24 C25 1.3746(19) . ?
C25 C26 1.3977(17) . ?
C26 C261 1.5061(17) . ?
C221 C223 1.490(2) . ?
C221 C222 1.504(3) . ?
C261 C262 1.503(2) . ?
C261 C263 1.5150(19) . ?
